data_7719885
loop_
_publ_author_name
'Piyawongsiri, Thitirat'
'Chumsaeng, Phongnarin'
'Phomphrai, Khamphee'

_publ_section_title
;
 Indium alkoxide complexes supported by constrained Schiff-base ligands
 for the ring-opening (co)polymerization of cyclic esters
;
_journal_name_full 'Dalton Transactions'
_journal_paper_doi 10.1039/D5DT02356D
_journal_year 2025
_chemical_absolute_configuration ad
_chemical_formula_moiety 'C40 H59 In N2 O3'
_chemical_formula_sum 'C40 H59 In N2 O3'
_chemical_formula_weight 730.71
_chemical_properties_physical Air-sensitive,Moisture-sensitive
_space_group_crystal_system orthorhombic
_space_group_IT_number 19
_space_group_name_Hall 'P 2ac 2ab'
_space_group_name_H-M_alt 'P 21 21 21'
_atom_sites_solution_hydrogens geom
_atom_sites_solution_primary dual
_audit_creation_date 2022-12-07
_audit_creation_method
;
Olex2 1.3
(compiled 2020.11.12 svn.r5f609507 for OlexSys, GUI svn.r6408)
;
_audit_update_record
;
2025-09-18 deposited with the CCDC.	2025-11-11 downloaded from the CCDC.
;
_cell_angle_alpha 90
_cell_angle_beta 90
_cell_angle_gamma 90
_cell_formula_units_Z 4
_cell_length_a 10.0190(3)
_cell_length_b 17.8022(6)
_cell_length_c 24.8113(7)
_cell_measurement_reflns_used 9275
_cell_measurement_temperature 100.0
_cell_measurement_theta_max 70.22
_cell_measurement_theta_min 4.34
_cell_volume 4425.3(2)
_computing_cell_refinement 'SAINT V8.40B (?, 2016)'
_computing_data_reduction 'SAINT V8.40B (?, 2016)'
_computing_molecular_graphics 'Olex2 1.3 (Dolomanov et al., 2009)'
_computing_publication_material 'Olex2 1.3 (Dolomanov et al., 2009)'
_computing_structure_refinement 'SHELXL 2018/3 (Sheldrick, 2015)'
_computing_structure_solution 'SHELXT 2014/5 (Sheldrick, 2014)'
_diffrn_ambient_temperature 100.0
_diffrn_measured_fraction_theta_full 0.998
_diffrn_measured_fraction_theta_max 0.998
_diffrn_measurement_device_type 'Bruker APEX-II CCD'
_diffrn_measurement_method '\f and \w scans'
_diffrn_radiation_type CuK\a
_diffrn_radiation_wavelength 1.54178
_diffrn_reflns_av_R_equivalents 0.0559
_diffrn_reflns_av_unetI/netI 0.0481
_diffrn_reflns_Laue_measured_fraction_full 0.998
_diffrn_reflns_Laue_measured_fraction_max 0.998
_diffrn_reflns_limit_h_max 12
_diffrn_reflns_limit_h_min -12
_diffrn_reflns_limit_k_max 21
_diffrn_reflns_limit_k_min -21
_diffrn_reflns_limit_l_max 29
_diffrn_reflns_limit_l_min -29
_diffrn_reflns_number 33547
_diffrn_reflns_point_group_measured_fraction_full 0.981
_diffrn_reflns_point_group_measured_fraction_max 0.980
_diffrn_reflns_theta_full 67.679
_diffrn_reflns_theta_max 68.242
_diffrn_reflns_theta_min 3.055
_diffrn_source_current 1.0
_diffrn_source_power 0.05
_diffrn_source_voltage 50.0
_diffrn_standards_number 0
_exptl_absorpt_coefficient_mu 4.510
_exptl_absorpt_correction_T_max 0.7533
_exptl_absorpt_correction_T_min 0.4164
_exptl_absorpt_correction_type multi-scan
_exptl_absorpt_process_details
;
SADABS-2016/2 (Bruker,2016/2) was used for absorption correction.
wR2(int) was 0.1519 before and 0.1043 after correction.
The Ratio of minimum to maximum transmission is 0.5528.
The \l/2 correction factor is Not present.
;
_exptl_crystal_colour yellow
_exptl_crystal_colour_primary yellow
_exptl_crystal_density_diffrn 1.097
_exptl_crystal_description needle
_exptl_crystal_F_000 1544
_exptl_crystal_size_max 0.35
_exptl_crystal_size_mid 0.133
_exptl_crystal_size_min 0.049
_refine_diff_density_max 2.048
_refine_diff_density_min -1.365
_refine_diff_density_rms 0.118
_refine_ls_abs_structure_details
;
 Refined as an inversion twin.
;
_refine_ls_abs_structure_Flack 0.305(17)
_refine_ls_extinction_method none
_refine_ls_goodness_of_fit_ref 1.053
_refine_ls_hydrogen_treatment constr
_refine_ls_matrix_type full
_refine_ls_number_parameters 450
_refine_ls_number_reflns 7932
_refine_ls_number_restraints 92
_refine_ls_restrained_S_all 1.050
_refine_ls_R_factor_all 0.0729
_refine_ls_R_factor_gt 0.0697
_refine_ls_shift/su_max 0.001
_refine_ls_shift/su_mean 0.000
_refine_ls_structure_factor_coef Fsqd
_refine_ls_weighting_details 'w=1/[\s^2^(Fo^2^)+(0.0725P)^2^+24.4701P] where P=(Fo^2^+2Fc^2^)/3'
_refine_ls_weighting_scheme calc
_refine_ls_wR_factor_gt 0.1734
_refine_ls_wR_factor_ref 0.1764
_reflns_Friedel_coverage 0.756
_reflns_Friedel_fraction_full 0.959
_reflns_Friedel_fraction_max 0.958
_reflns_number_gt 7551
_reflns_number_total 7932
_reflns_threshold_expression 'I > 2\s(I)'
_cod_data_source_file d5dt02356d2.cif
_cod_data_source_block p212121
_cod_database_code 7719885
_shelx_shelxl_version_number 2018/3
_shelx_space_group_comment
;
The symmetry employed for this shelxl refinement is uniquely defined
by the following loop, which should always be used as a source of
symmetry information in preference to the above space-group names.
They are only intended as comments.
;
_shelx_estimated_absorpt_t_max 0.809
_shelx_estimated_absorpt_t_min 0.301
_olex2_refinement_description
;
1. Twinned data refinement
 Scales: 0.695(17)
 0.305(17)
2. Fixed Uiso
 At 1.2 times of:
  All C(H) groups, All C(H,H) groups
 At 1.5 times of:
  All C(H,H,H) groups
3. Restrained distances
 N1-C18 \\sim N1-C18A
 with sigma of 0.02
 N2-C18 \\sim N2-C18A
 with sigma of 0.04
 N1-C19 \\sim N1-C19A
 with sigma of 0.04
 N2-C19 \\sim N2-C19A
 with sigma of 0.02
 C18-C19 \\sim C18A-C19A
 with sigma of 0.02
4. Rigid body (RIGU) restrains
 C11, C8, C9, C10
 with sigma for 1-2 distances of 0.0001 and sigma for 1-3 distances of 0.0001
 C38, C37, C39, C40
 with sigma for 1-2 distances of 0.0001 and sigma for 1-3 distances of 0.0001
 C28, C26, C25, C27
 with sigma for 1-2 distances of 0.001 and sigma for 1-3 distances of 0.001
 C15, C16, C14, C17
 with sigma for 1-2 distances of 0.001 and sigma for 1-3 distances of 0.001
 N2, C19A, C18A, N1
 with sigma for 1-2 distances of 0.001 and sigma for 1-3 distances of 0.001
5. Others
 Sof(C18A)=Sof(H18C)=Sof(H18D)=Sof(C19A)=Sof(H19C)=Sof(H19D)=1-FVAR(1)
 Sof(C18)=Sof(H18A)=Sof(H18B)=Sof(C19)=Sof(H19A)=Sof(H19B)=FVAR(1)
6.a Secondary CH2 refined with riding coordinates:
 C22(H22A,H22B), C18(H18A,H18B), C5(H5A,H5B), C21(H21A,H21B), C4(H4A,H4B),
 C19(H19A,H19B), C18A(H18C,H18D), C19A(H19C,H19D)
6.b Aromatic/amide H refined with riding coordinates:
 C29(H29), C12(H12)
6.c Idealised Me refined as rotating group:
 C33(H33A,H33B,H33C), C32(H32A,H32B,H32C), C17(H17A,H17B,H17C), C15(H15A,H15B,
 H15C), C26(H26A,H26B,H26C), C34(H34A,H34B,H34C), C16(H16A,H16B,H16C), C28(H28A,
 H28B,H28C), C39(H39A,H39B,H39C), C38(H38A,H38B,H38C), C27(H27A,H27B,H27C),
 C9(H9A,H9B,H9C), C10(H10A,H10B,H10C), C40(H40A,H40B,H40C), C11(H11A,H11B,H11C)
;
_smtbx_masks_void_probe_radius 1.2
_smtbx_masks_void_truncation_radius 1.2
_olex2_submission_special_instructions 'No special instructions were received'

loop_
_space_group_symop_operation_xyz
'x, y, z'
'-x+1/2, -y, z+1/2'
'-x, y+1/2, -z+1/2'
'x+1/2, -y+1/2, -z'

loop_
_atom_site_label
_atom_site_type_symbol
_atom_site_fract_x
_atom_site_fract_y
_atom_site_fract_z
_atom_site_U_iso_or_equiv
_atom_site_adp_type
_atom_site_occupancy
_atom_site_site_symmetry_order
_atom_site_calc_flag
_atom_site_refinement_flags_posn
_atom_site_refinement_flags_adp
_atom_site_refinement_flags_occupancy
_atom_site_disorder_assembly
_atom_site_disorder_group
In1 In 0.72662(6) 0.30606(4) 0.40100(3) 0.0351(2) Uani 1 1 d . . . . .
O2 O 0.5793(6) 0.2247(4) 0.3889(4) 0.048(2) Uani 1 1 d . . . . .
O1 O 0.5860(8) 0.3822(5) 0.4272(4) 0.051(2) Uani 1 1 d . . . . .
N1 N 0.8562(9) 0.3535(5) 0.4644(3) 0.0361(19) Uani 1 1 d D . . . .
O3 O 0.8021(8) 0.3250(6) 0.3265(3) 0.060(3) Uani 1 1 d . . . . .
N2 N 0.8512(8) 0.2111(6) 0.4281(4) 0.043(2) Uani 1 1 d D . . . .
C24 C 0.6313(11) -0.0012(7) 0.3477(4) 0.044(3) Uani 1 1 d . . . . .
C6 C 0.7393(10) 0.5335(6) 0.5094(4) 0.037(2) Uani 1 1 d . . . . .
C29 C 0.5194(11) 0.0405(7) 0.3350(4) 0.043(3) Uani 1 1 d . . . . .
H29 H 0.451645 0.015153 0.315340 0.051 Uiso 1 1 calc R U . . .
C30 C 0.4947(10) 0.1151(6) 0.3477(4) 0.035(2) Uani 1 1 d . . . . .
C2 C 0.7206(11) 0.4638(6) 0.4809(4) 0.039(2) Uani 1 1 d . . . . .
C22 C 0.8697(13) 0.0123(8) 0.3913(6) 0.055(3) Uani 1 1 d . . . . .
H22A H 0.919700 -0.009882 0.360840 0.066 Uiso 1 1 calc R U . . .
H22B H 0.860883 -0.025825 0.420137 0.066 Uiso 1 1 calc R U . . .
C18 C 0.9619(17) 0.3025(11) 0.4843(8) 0.030(5) Uani 0.58(4) 1 d D . P A 1
H18A H 0.933665 0.279079 0.518680 0.036 Uiso 0.58(4) 1 calc R U P A 1
H18B H 1.045082 0.331097 0.490923 0.036 Uiso 0.58(4) 1 calc R U P A 1
C23 C 0.7354(12) 0.0391(6) 0.3733(4) 0.041(2) Uani 1 1 d . . . . .
C13 C 0.4995(11) 0.5014(6) 0.4526(5) 0.043(3) Uani 1 1 d . . . . .
C31 C 0.3643(12) 0.1543(7) 0.3320(6) 0.049(3) Uani 1 1 d . . . . .
C7 C 0.6391(11) 0.5859(7) 0.5108(5) 0.045(3) Uani 1 1 d . . . . .
C20 C 0.8360(10) 0.1432(6) 0.4114(5) 0.042(3) Uani 1 1 d . . . . .
C1 C 0.6033(10) 0.4457(6) 0.4525(5) 0.039(2) Uani 1 1 d . . . . .
C5 C 0.8776(11) 0.5348(7) 0.5345(5) 0.048(3) Uani 1 1 d . . . . .
H5A H 0.930017 0.577542 0.520315 0.058 Uiso 1 1 calc R U . . .
H5B H 0.871045 0.539821 0.574186 0.058 Uiso 1 1 calc R U . . .
C36 C 0.7148(9) 0.1163(5) 0.3874(4) 0.028(2) Uani 1 1 d . . . . .
C35 C 0.5991(11) 0.1551(7) 0.3747(5) 0.040(2) Uani 1 1 d . . . . .
C3 C 0.8425(10) 0.4173(6) 0.4855(4) 0.035(2) Uani 1 1 d . . . . .
C33 C 0.2924(11) 0.1878(8) 0.3802(6) 0.060(3) Uani 1 1 d . . . . .
H33A H 0.274217 0.148215 0.406616 0.090 Uiso 1 1 calc R U . . .
H33B H 0.208013 0.210231 0.368333 0.090 Uiso 1 1 calc R U . . .
H33C H 0.348524 0.226576 0.396677 0.090 Uiso 1 1 calc R U . . .
C12 C 0.5219(11) 0.5653(8) 0.4824(6) 0.055(3) Uani 1 1 d . . . . .
H12 H 0.449849 0.599958 0.484247 0.066 Uiso 1 1 calc R U . . .
C21 C 0.9402(12) 0.0820(8) 0.4124(6) 0.059(4) Uani 1 1 d . . . . .
H21A H 0.973147 0.073709 0.449526 0.071 Uiso 1 1 calc R U . . .
H21B H 1.016741 0.095248 0.389010 0.071 Uiso 1 1 calc R U . . .
C8 C 0.6470(18) 0.6592(11) 0.5407(11) 0.100(3) Uani 1 1 d . . . . .
C32 C 0.2672(14) 0.1018(9) 0.3036(6) 0.069(4) Uani 1 1 d . . . . .
H32A H 0.311093 0.079041 0.272338 0.104 Uiso 1 1 calc R U . . .
H32B H 0.188978 0.130370 0.291635 0.104 Uiso 1 1 calc R U . . .
H32C H 0.238932 0.062290 0.328612 0.104 Uiso 1 1 calc R U . . .
C14 C 0.3655(12) 0.4863(9) 0.4242(7) 0.064(3) Uani 1 1 d . . . . .
C17 C 0.2684(14) 0.5522(8) 0.4297(7) 0.069(3) Uani 1 1 d . . . . .
H17A H 0.243610 0.558482 0.467638 0.103 Uiso 1 1 calc R U . . .
H17B H 0.188090 0.542081 0.408316 0.103 Uiso 1 1 calc R U . . .
H17C H 0.311149 0.598215 0.416611 0.103 Uiso 1 1 calc R U . . .
C4 C 0.9433(12) 0.4610(8) 0.5197(5) 0.048(3) Uani 1 1 d . . . . .
H4A H 0.966282 0.432350 0.552575 0.058 Uiso 1 1 calc R U . . .
H4B H 1.026068 0.470213 0.498926 0.058 Uiso 1 1 calc R U . . .
C15 C 0.2985(10) 0.4162(8) 0.4443(7) 0.064(3) Uani 1 1 d . . . . .
H15A H 0.342022 0.372116 0.428427 0.095 Uiso 1 1 calc R U . . .
H15B H 0.204171 0.416873 0.433936 0.095 Uiso 1 1 calc R U . . .
H15C H 0.305744 0.413795 0.483666 0.095 Uiso 1 1 calc R U . . .
C25 C 0.6402(14) -0.0881(9) 0.3320(6) 0.062(3) Uani 1 1 d . . . . .
C37 C 0.8610(16) 0.3877(12) 0.3060(7) 0.081(2) Uani 1 1 d . . . . .
C19 C 0.9861(15) 0.2425(11) 0.4423(11) 0.038(6) Uani 0.58(4) 1 d D . P A 1
H19A H 1.029274 0.264398 0.409994 0.046 Uiso 0.58(4) 1 calc R U P A 1
H19B H 1.044547 0.202539 0.456844 0.046 Uiso 0.58(4) 1 calc R U P A 1
C26 C 0.6649(17) -0.1310(9) 0.3825(7) 0.073(3) Uani 1 1 d . . . . .
H26A H 0.743339 -0.110330 0.400861 0.110 Uiso 1 1 calc R U . . .
H26B H 0.680811 -0.183902 0.373728 0.110 Uiso 1 1 calc R U . . .
H26C H 0.586886 -0.126899 0.406116 0.110 Uiso 1 1 calc R U . . .
C34 C 0.3928(14) 0.2178(9) 0.2903(7) 0.073(5) Uani 1 1 d . . . . .
H34A H 0.408076 0.265273 0.309320 0.109 Uiso 1 1 calc R U . . .
H34B H 0.315985 0.223225 0.266109 0.109 Uiso 1 1 calc R U . . .
H34C H 0.472186 0.204914 0.269139 0.109 Uiso 1 1 calc R U . . .
C16 C 0.3942(14) 0.4776(9) 0.3621(7) 0.069(3) Uani 1 1 d . . . . .
H16A H 0.441107 0.522345 0.348989 0.103 Uiso 1 1 calc R U . . .
H16B H 0.309578 0.472100 0.342694 0.103 Uiso 1 1 calc R U . . .
H16C H 0.449668 0.433117 0.356031 0.103 Uiso 1 1 calc R U . . .
C28 C 0.5152(15) -0.1161(8) 0.3068(7) 0.066(3) Uani 1 1 d . . . . .
H28A H 0.442837 -0.114853 0.333366 0.099 Uiso 1 1 calc R U . . .
H28B H 0.528440 -0.167839 0.294379 0.099 Uiso 1 1 calc R U . . .
H28C H 0.491891 -0.084128 0.276078 0.099 Uiso 1 1 calc R U . . .
C39 C 1.0027(16) 0.3964(12) 0.3299(7) 0.084(3) Uani 1 1 d . . . . .
H39A H 0.996251 0.415623 0.366839 0.126 Uiso 1 1 calc R U . . .
H39B H 1.054311 0.431582 0.307852 0.126 Uiso 1 1 calc R U . . .
H39C H 1.047287 0.347379 0.330261 0.126 Uiso 1 1 calc R U . . .
C38 C 0.8657(17) 0.3866(13) 0.2487(7) 0.087(3) Uani 1 1 d . . . . .
H38A H 0.910052 0.340480 0.236647 0.130 Uiso 1 1 calc R U . . .
H38B H 0.915600 0.430313 0.235767 0.130 Uiso 1 1 calc R U . . .
H38C H 0.774655 0.388064 0.234334 0.130 Uiso 1 1 calc R U . . .
C27 C 0.7549(17) -0.1021(9) 0.2952(7) 0.079(4) Uani 1 1 d . . . . .
H27A H 0.751066 -0.066884 0.264870 0.119 Uiso 1 1 calc R U . . .
H27B H 0.750465 -0.153725 0.281539 0.119 Uiso 1 1 calc R U . . .
H27C H 0.838705 -0.094954 0.314892 0.119 Uiso 1 1 calc R U . . .
C9 C 0.7662(17) 0.7008(10) 0.5279(10) 0.103(3) Uani 1 1 d . . . . .
H9A H 0.843291 0.666975 0.528707 0.155 Uiso 1 1 calc R U . . .
H9B H 0.778732 0.740925 0.554502 0.155 Uiso 1 1 calc R U . . .
H9C H 0.757536 0.722839 0.491903 0.155 Uiso 1 1 calc R U . . .
C10 C 0.6582(19) 0.6391(11) 0.6036(11) 0.108(4) Uani 1 1 d . . . . .
H10A H 0.577253 0.612811 0.615167 0.162 Uiso 1 1 calc R U . . .
H10B H 0.668272 0.685540 0.624457 0.162 Uiso 1 1 calc R U . . .
H10C H 0.736021 0.606826 0.609555 0.162 Uiso 1 1 calc R U . . .
C40 C 0.7857(16) 0.4577(10) 0.3226(6) 0.079(3) Uani 1 1 d . . . . .
H40A H 0.689550 0.447660 0.321536 0.119 Uiso 1 1 calc R U . . .
H40B H 0.807027 0.498713 0.297701 0.119 Uiso 1 1 calc R U . . .
H40C H 0.811735 0.471952 0.359247 0.119 Uiso 1 1 calc R U . . .
C11 C 0.5234(17) 0.7063(11) 0.5364(11) 0.105(3) Uani 1 1 d . . . . .
H11A H 0.504583 0.716673 0.498340 0.157 Uiso 1 1 calc R U . . .
H11B H 0.536777 0.753700 0.555659 0.157 Uiso 1 1 calc R U . . .
H11C H 0.447913 0.679148 0.552300 0.157 Uiso 1 1 calc R U . . .
C18A C 0.986(2) 0.3128(14) 0.4666(14) 0.034(6) Uani 0.42(4) 1 d D . P A 2
H18C H 1.036318 0.329052 0.498815 0.041 Uiso 0.42(4) 1 calc R U P A 2
H18D H 1.039238 0.325094 0.434284 0.041 Uiso 0.42(4) 1 calc R U P A 2
C19A C 0.963(3) 0.2293(14) 0.4691(14) 0.042(6) Uani 0.42(4) 1 d D . P A 2
H19C H 0.934906 0.214240 0.505831 0.050 Uiso 0.42(4) 1 calc R U P A 2
H19D H 1.045455 0.201938 0.459704 0.050 Uiso 0.42(4) 1 calc R U P A 2

loop_
_atom_site_aniso_label
_atom_site_aniso_U_11
_atom_site_aniso_U_22
_atom_site_aniso_U_33
_atom_site_aniso_U_23
_atom_site_aniso_U_13
_atom_site_aniso_U_12
In1 0.0199(3) 0.0459(4) 0.0393(3) 0.0073(3) -0.0012(3) -0.0043(3)
O2 0.008(3) 0.040(4) 0.095(7) 0.011(4) -0.001(4) -0.005(3)
O1 0.023(4) 0.049(5) 0.082(6) -0.015(4) -0.011(4) 0.003(3)
N1 0.028(4) 0.048(5) 0.032(4) -0.003(4) -0.005(3) 0.003(4)
O3 0.046(5) 0.092(7) 0.041(4) 0.015(4) 0.014(4) -0.011(5)
N2 0.019(4) 0.059(6) 0.050(5) -0.003(4) -0.004(4) 0.003(4)
C24 0.034(6) 0.067(8) 0.031(5) -0.009(5) 0.007(4) -0.010(5)
C6 0.029(5) 0.039(5) 0.042(5) 0.005(4) -0.001(4) -0.003(4)
C29 0.035(6) 0.057(7) 0.037(6) -0.005(5) -0.001(4) -0.020(5)
C30 0.028(5) 0.049(6) 0.026(5) 0.002(4) -0.003(4) -0.008(5)
C2 0.023(4) 0.042(5) 0.052(6) 0.004(4) 0.004(5) -0.003(5)
C22 0.040(6) 0.064(8) 0.062(9) -0.013(7) -0.007(6) 0.008(6)
C18 0.016(8) 0.044(10) 0.030(13) 0.006(9) -0.015(7) -0.005(8)
C23 0.039(6) 0.048(6) 0.037(5) -0.014(4) 0.008(5) 0.004(5)
C13 0.030(5) 0.042(6) 0.056(7) -0.004(5) -0.007(5) 0.010(5)
C31 0.030(6) 0.049(7) 0.066(8) 0.000(6) -0.002(5) -0.012(5)
C7 0.030(5) 0.057(7) 0.048(6) 0.007(6) 0.002(5) 0.000(5)
C20 0.021(5) 0.046(6) 0.058(8) 0.011(5) -0.004(5) 0.009(4)
C1 0.021(5) 0.031(5) 0.064(7) -0.009(5) 0.005(5) 0.001(4)
C5 0.026(5) 0.058(7) 0.060(7) -0.014(6) -0.011(5) -0.004(5)
C36 0.015(4) 0.021(4) 0.047(6) 0.000(3) 0.012(4) 0.001(4)
C35 0.030(6) 0.043(6) 0.046(6) -0.004(5) 0.002(5) -0.012(5)
C3 0.025(5) 0.039(6) 0.040(5) 0.004(5) -0.007(4) -0.004(4)
C33 0.022(5) 0.065(7) 0.094(9) 0.009(7) -0.007(5) -0.007(6)
C12 0.023(5) 0.058(8) 0.084(9) 0.001(7) 0.003(6) 0.008(5)
C21 0.027(6) 0.066(8) 0.084(10) -0.002(7) 0.004(6) 0.009(5)
C8 0.058(4) 0.075(6) 0.165(6) -0.050(6) 0.004(5) -0.004(4)
C32 0.037(7) 0.090(10) 0.082(9) 0.005(8) -0.027(7) -0.002(7)
C14 0.024(5) 0.068(6) 0.101(7) -0.017(6) -0.016(5) 0.007(4)
C17 0.026(5) 0.073(6) 0.107(9) -0.013(6) -0.015(6) 0.011(5)
C4 0.035(6) 0.066(8) 0.045(6) -0.004(6) -0.015(5) 0.004(6)
C15 0.012(5) 0.069(5) 0.110(9) -0.016(6) -0.016(5) 0.009(4)
C25 0.046(6) 0.067(7) 0.073(6) -0.026(5) 0.009(4) -0.002(5)
C37 0.053(4) 0.119(6) 0.072(4) 0.037(5) -0.003(3) -0.014(4)
C19 0.009(8) 0.039(11) 0.067(16) 0.001(10) -0.014(9) -0.002(7)
C26 0.066(8) 0.068(8) 0.087(7) -0.016(6) 0.001(5) -0.004(7)
C34 0.041(7) 0.070(9) 0.107(12) 0.036(9) -0.022(8) -0.006(6)
C16 0.038(7) 0.069(8) 0.100(7) -0.014(6) -0.020(5) 0.012(6)
C28 0.054(6) 0.056(8) 0.088(9) -0.032(7) 0.000(5) 0.001(5)
C39 0.052(4) 0.130(8) 0.071(4) 0.035(6) -0.002(4) -0.013(5)
C38 0.051(5) 0.137(8) 0.072(4) 0.037(5) -0.004(4) -0.001(6)
C27 0.064(7) 0.081(9) 0.093(8) -0.052(7) 0.027(7) -0.014(6)
C9 0.059(4) 0.074(6) 0.177(8) -0.049(6) 0.007(5) -0.004(4)
C10 0.063(5) 0.095(9) 0.166(6) -0.046(6) 0.004(5) 0.000(5)
C40 0.051(5) 0.115(6) 0.072(4) 0.043(5) 0.006(4) -0.018(4)
C11 0.059(4) 0.082(6) 0.173(7) -0.042(7) 0.008(6) -0.001(4)
C18A 0.030(6) 0.054(7) 0.018(17) 0.000(8) -0.006(6) 0.006(5)
C19A 0.017(9) 0.054(7) 0.054(13) 0.000(8) -0.007(10) 0.007(6)

loop_
_atom_type_symbol
_atom_type_description
_atom_type_scat_dispersion_real
_atom_type_scat_dispersion_imag
_atom_type_scat_source
C C 0.0181 0.0091 'International Tables Vol C Tables 4.2.6.8 and 6.1.1.4'
H H 0.0000 0.0000 'International Tables Vol C Tables 4.2.6.8 and 6.1.1.4'
In In 0.0822 5.0449 'International Tables Vol C Tables 4.2.6.8 and 6.1.1.4'
N N 0.0311 0.0180 'International Tables Vol C Tables 4.2.6.8 and 6.1.1.4'
O O 0.0492 0.0322 'International Tables Vol C Tables 4.2.6.8 and 6.1.1.4'

loop_
_geom_angle_atom_site_label_1
_geom_angle_atom_site_label_2
_geom_angle_atom_site_label_3
_geom_angle
_geom_angle_site_symmetry_1
_geom_angle_site_symmetry_3
_geom_angle_publ_flag
O2 In1 N1 141.5(4) . . ?
O2 In1 N2 85.0(3) . . ?
O1 In1 O2 91.0(3) . . ?
O1 In1 N1 85.7(3) . . ?
O1 In1 N2 142.6(4) . . ?
O3 In1 O2 104.4(4) . . ?
O3 In1 O1 115.7(4) . . ?
O3 In1 N1 111.5(4) . . ?
O3 In1 N2 101.2(4) . . ?
N2 In1 N1 75.2(3) . . ?
C35 O2 In1 126.2(7) . . ?
C1 O1 In1 129.1(7) . . ?
C18 N1 In1 115.1(9) . . ?
C3 N1 In1 125.3(7) . . ?
C3 N1 C18 119.5(10) . . ?
C3 N1 C18A 121.3(13) . . ?
C18A N1 In1 110.7(13) . . ?
C37 O3 In1 129.7(11) . . ?
C20 N2 In1 123.7(7) . . ?
C20 N2 C19 122.1(10) . . ?
C20 N2 C19A 119.7(12) . . ?
C19 N2 In1 107.1(10) . . ?
C19A N2 In1 116.6(11) . . ?
C29 C24 C23 115.4(11) . . ?
C29 C24 C25 120.6(10) . . ?
C23 C24 C25 124.0(11) . . ?
C2 C6 C5 109.5(9) . . ?
C7 C6 C2 120.2(10) . . ?
C7 C6 C5 130.3(10) . . ?
C24 C29 H29 116.3 . . ?
C24 C29 C30 127.3(10) . . ?
C30 C29 H29 116.3 . . ?
C29 C30 C31 122.0(10) . . ?
C29 C30 C35 116.9(10) . . ?
C35 C30 C31 121.1(10) . . ?
C6 C2 C3 109.7(9) . . ?
C1 C2 C6 123.5(10) . . ?
C1 C2 C3 126.8(9) . . ?
H22A C22 H22B 108.8 . . ?
C23 C22 H22A 110.7 . . ?
C23 C22 H22B 110.7 . . ?
C23 C22 C21 105.1(10) . . ?
C21 C22 H22A 110.7 . . ?
C21 C22 H22B 110.7 . . ?
N1 C18 H18A 110.0 . . ?
N1 C18 H18B 110.0 . . ?
N1 C18 C19 108.5(14) . . ?
H18A C18 H18B 108.4 . . ?
C19 C18 H18A 110.0 . . ?
C19 C18 H18B 110.0 . . ?
C24 C23 C22 129.4(11) . . ?
C24 C23 C36 119.3(11) . . ?
C36 C23 C22 111.2(10) . . ?
C1 C13 C14 120.6(10) . . ?
C12 C13 C1 117.1(10) . . ?
C12 C13 C14 122.2(10) . . ?
C30 C31 C34 110.1(10) . . ?
C33 C31 C30 112.5(10) . . ?
C33 C31 C32 107.6(11) . . ?
C33 C31 C34 109.0(12) . . ?
C32 C31 C30 112.6(11) . . ?
C32 C31 C34 104.8(11) . . ?
C6 C7 C12 114.7(11) . . ?
C6 C7 C8 124.4(12) . . ?
C12 C7 C8 120.9(12) . . ?
N2 C20 C36 123.1(9) . . ?
N2 C20 C21 126.2(10) . . ?
C36 C20 C21 110.6(10) . . ?
O1 C1 C2 123.4(9) . . ?
O1 C1 C13 120.3(10) . . ?
C2 C1 C13 116.3(10) . . ?
C6 C5 H5A 110.4 . . ?
C6 C5 H5B 110.4 . . ?
H5A C5 H5B 108.6 . . ?
C4 C5 C6 106.5(9) . . ?
C4 C5 H5A 110.4 . . ?
C4 C5 H5B 110.4 . . ?
C23 C36 C20 107.4(9) . . ?
C35 C36 C23 122.9(10) . . ?
C35 C36 C20 129.6(9) . . ?
O2 C35 C30 119.2(11) . . ?
O2 C35 C36 122.6(10) . . ?
C36 C35 C30 118.1(10) . . ?
N1 C3 C2 124.3(9) . . ?
N1 C3 C4 128.2(10) . . ?
C2 C3 C4 107.6(9) . . ?
C31 C33 H33A 109.5 . . ?
C31 C33 H33B 109.5 . . ?
C31 C33 H33C 109.5 . . ?
H33A C33 H33B 109.5 . . ?
H33A C33 H33C 109.5 . . ?
H33B C33 H33C 109.5 . . ?
C13 C12 C7 128.0(11) . . ?
C13 C12 H12 116.0 . . ?
C7 C12 H12 116.0 . . ?
C22 C21 H21A 110.7 . . ?
C22 C21 H21B 110.7 . . ?
C20 C21 C22 105.2(10) . . ?
C20 C21 H21A 110.7 . . ?
C20 C21 H21B 110.7 . . ?
H21A C21 H21B 108.8 . . ?
C7 C8 C10 106.9(17) . . ?
C9 C8 C7 112.4(16) . . ?
C9 C8 C10 105.7(18) . . ?
C9 C8 C11 112.4(17) . . ?
C11 C8 C7 113.9(15) . . ?
C11 C8 C10 104.6(18) . . ?
C31 C32 H32A 109.5 . . ?
C31 C32 H32B 109.5 . . ?
C31 C32 H32C 109.5 . . ?
H32A C32 H32B 109.5 . . ?
H32A C32 H32C 109.5 . . ?
H32B C32 H32C 109.5 . . ?
C13 C14 C16 107.8(12) . . ?
C17 C14 C13 112.3(11) . . ?
C17 C14 C16 106.1(13) . . ?
C15 C14 C13 112.6(12) . . ?
C15 C14 C17 108.9(12) . . ?
C15 C14 C16 108.9(13) . . ?
C14 C17 H17A 109.5 . . ?
C14 C17 H17B 109.5 . . ?
C14 C17 H17C 109.5 . . ?
H17A C17 H17B 109.5 . . ?
H17A C17 H17C 109.5 . . ?
H17B C17 H17C 109.5 . . ?
C5 C4 C3 106.8(9) . . ?
C5 C4 H4A 110.4 . . ?
C5 C4 H4B 110.4 . . ?
C3 C4 H4A 110.4 . . ?
C3 C4 H4B 110.4 . . ?
H4A C4 H4B 108.6 . . ?
C14 C15 H15A 109.5 . . ?
C14 C15 H15B 109.5 . . ?
C14 C15 H15C 109.5 . . ?
H15A C15 H15B 109.5 . . ?
H15A C15 H15C 109.5 . . ?
H15B C15 H15C 109.5 . . ?
C26 C25 C24 107.4(11) . . ?
C26 C25 C27 107.6(14) . . ?
C28 C25 C24 112.4(12) . . ?
C28 C25 C26 108.8(14) . . ?
C28 C25 C27 109.7(12) . . ?
C27 C25 C24 110.8(12) . . ?
O3 C37 C39 109.6(13) . . ?
O3 C37 C38 112.1(17) . . ?
O3 C37 C40 110.9(13) . . ?
C38 C37 C39 110.8(14) . . ?
C38 C37 C40 107.5(15) . . ?
C40 C37 C39 105.8(17) . . ?
N2 C19 C18 106.3(14) . . ?
N2 C19 H19A 110.5 . . ?
N2 C19 H19B 110.5 . . ?
C18 C19 H19A 110.5 . . ?
C18 C19 H19B 110.5 . . ?
H19A C19 H19B 108.7 . . ?
C25 C26 H26A 109.5 . . ?
C25 C26 H26B 109.5 . . ?
C25 C26 H26C 109.5 . . ?
H26A C26 H26B 109.5 . . ?
H26A C26 H26C 109.5 . . ?
H26B C26 H26C 109.5 . . ?
C31 C34 H34A 109.5 . . ?
C31 C34 H34B 109.5 . . ?
C31 C34 H34C 109.5 . . ?
H34A C34 H34B 109.5 . . ?
H34A C34 H34C 109.5 . . ?
H34B C34 H34C 109.5 . . ?
C14 C16 H16A 109.5 . . ?
C14 C16 H16B 109.5 . . ?
C14 C16 H16C 109.5 . . ?
H16A C16 H16B 109.5 . . ?
H16A C16 H16C 109.5 . . ?
H16B C16 H16C 109.5 . . ?
C25 C28 H28A 109.5 . . ?
C25 C28 H28B 109.5 . . ?
C25 C28 H28C 109.5 . . ?
H28A C28 H28B 109.5 . . ?
H28A C28 H28C 109.5 . . ?
H28B C28 H28C 109.5 . . ?
C37 C39 H39A 109.5 . . ?
C37 C39 H39B 109.5 . . ?
C37 C39 H39C 109.5 . . ?
H39A C39 H39B 109.5 . . ?
H39A C39 H39C 109.5 . . ?
H39B C39 H39C 109.5 . . ?
C37 C38 H38A 109.5 . . ?
C37 C38 H38B 109.5 . . ?
C37 C38 H38C 109.5 . . ?
H38A C38 H38B 109.5 . . ?
H38A C38 H38C 109.5 . . ?
H38B C38 H38C 109.5 . . ?
C25 C27 H27A 109.5 . . ?
C25 C27 H27B 109.5 . . ?
C25 C27 H27C 109.5 . . ?
H27A C27 H27B 109.5 . . ?
H27A C27 H27C 109.5 . . ?
H27B C27 H27C 109.5 . . ?
C8 C9 H9A 109.5 . . ?
C8 C9 H9B 109.5 . . ?
C8 C9 H9C 109.5 . . ?
H9A C9 H9B 109.5 . . ?
H9A C9 H9C 109.5 . . ?
H9B C9 H9C 109.5 . . ?
C8 C10 H10A 109.5 . . ?
C8 C10 H10B 109.5 . . ?
C8 C10 H10C 109.5 . . ?
H10A C10 H10B 109.5 . . ?
H10A C10 H10C 109.5 . . ?
H10B C10 H10C 109.5 . . ?
C37 C40 H40A 109.5 . . ?
C37 C40 H40B 109.5 . . ?
C37 C40 H40C 109.5 . . ?
H40A C40 H40B 109.5 . . ?
H40A C40 H40C 109.5 . . ?
H40B C40 H40C 109.5 . . ?
C8 C11 H11A 109.5 . . ?
C8 C11 H11B 109.5 . . ?
C8 C11 H11C 109.5 . . ?
H11A C11 H11B 109.5 . . ?
H11A C11 H11C 109.5 . . ?
H11B C11 H11C 109.5 . . ?
N1 C18A H18C 109.6 . . ?
N1 C18A H18D 109.6 . . ?
N1 C18A C19A 110.5(18) . . ?
H18C C18A H18D 108.1 . . ?
C19A C18A H18C 109.6 . . ?
C19A C18A H18D 109.6 . . ?
N2 C19A H19C 110.3 . . ?
N2 C19A H19D 110.3 . . ?
C18A C19A N2 106.9(19) . . ?
C18A C19A H19C 110.3 . . ?
C18A C19A H19D 110.3 . . ?
H19C C19A H19D 108.6 . . ?

loop_
_geom_bond_atom_site_label_1
_geom_bond_atom_site_label_2
_geom_bond_distance
_geom_bond_site_symmetry_2
_geom_bond_publ_flag
In1 O2 2.089(7) . ?
In1 O1 2.060(8) . ?
In1 N1 2.207(8) . ?
In1 O3 2.026(7) . ?
In1 N2 2.207(10) . ?
O2 C35 1.304(13) . ?
O1 C1 1.304(13) . ?
N1 C18 1.480(17) . ?
N1 C3 1.257(14) . ?
N1 C18A 1.49(2) . ?
O3 C37 1.361(19) . ?
N2 C20 1.287(16) . ?
N2 C19 1.504(16) . ?
N2 C19A 1.55(2) . ?
C24 C29 1.381(18) . ?
C24 C23 1.415(16) . ?
C24 C25 1.600(19) . ?
C6 C2 1.440(15) . ?
C6 C7 1.371(16) . ?
C6 C5 1.520(15) . ?
C29 H29 0.9500 . ?
C29 C30 1.388(17) . ?
C30 C31 1.532(16) . ?
C30 C35 1.430(15) . ?
C2 C1 1.408(15) . ?
C2 C3 1.481(15) . ?
C22 H22A 0.9900 . ?
C22 H22B 0.9900 . ?
C22 C23 1.496(17) . ?
C22 C21 1.519(19) . ?
C18 H18A 0.9900 . ?
C18 H18B 0.9900 . ?
C18 C19 1.51(2) . ?
C23 C36 1.433(13) . ?
C13 C1 1.438(15) . ?
C13 C12 1.375(18) . ?
C13 C14 1.540(16) . ?
C31 C33 1.518(19) . ?
C31 C32 1.522(18) . ?
C31 C34 1.559(19) . ?
C7 C12 1.417(17) . ?
C7 C8 1.50(2) . ?
C20 C36 1.434(15) . ?
C20 C21 1.509(16) . ?
C5 H5A 0.9900 . ?
C5 H5B 0.9900 . ?
C5 C4 1.514(18) . ?
C36 C35 1.385(15) . ?
C3 C4 1.532(15) . ?
C33 H33A 0.9800 . ?
C33 H33B 0.9800 . ?
C33 H33C 0.9800 . ?
C12 H12 0.9500 . ?
C21 H21A 0.9900 . ?
C21 H21B 0.9900 . ?
C8 C9 1.44(3) . ?
C8 C10 1.60(3) . ?
C8 C11 1.50(3) . ?
C32 H32A 0.9800 . ?
C32 H32B 0.9800 . ?
C32 H32C 0.9800 . ?
C14 C17 1.530(19) . ?
C14 C15 1.50(2) . ?
C14 C16 1.58(2) . ?
C17 H17A 0.9800 . ?
C17 H17B 0.9800 . ?
C17 H17C 0.9800 . ?
C4 H4A 0.9900 . ?
C4 H4B 0.9900 . ?
C15 H15A 0.9800 . ?
C15 H15B 0.9800 . ?
C15 H15C 0.9800 . ?
C25 C26 1.49(2) . ?
C25 C28 1.49(2) . ?
C25 C27 1.49(2) . ?
C37 C39 1.55(2) . ?
C37 C38 1.42(2) . ?
C37 C40 1.51(3) . ?
C19 H19A 0.9900 . ?
C19 H19B 0.9900 . ?
C26 H26A 0.9800 . ?
C26 H26B 0.9800 . ?
C26 H26C 0.9800 . ?
C34 H34A 0.9800 . ?
C34 H34B 0.9800 . ?
C34 H34C 0.9800 . ?
C16 H16A 0.9800 . ?
C16 H16B 0.9800 . ?
C16 H16C 0.9800 . ?
C28 H28A 0.9800 . ?
C28 H28B 0.9800 . ?
C28 H28C 0.9800 . ?
C39 H39A 0.9800 . ?
C39 H39B 0.9800 . ?
C39 H39C 0.9800 . ?
C38 H38A 0.9800 . ?
C38 H38B 0.9800 . ?
C38 H38C 0.9800 . ?
C27 H27A 0.9800 . ?
C27 H27B 0.9800 . ?
C27 H27C 0.9800 . ?
C9 H9A 0.9800 . ?
C9 H9B 0.9800 . ?
C9 H9C 0.9800 . ?
C10 H10A 0.9800 . ?
C10 H10B 0.9800 . ?
C10 H10C 0.9800 . ?
C40 H40A 0.9800 . ?
C40 H40B 0.9800 . ?
C40 H40C 0.9800 . ?
C11 H11A 0.9800 . ?
C11 H11B 0.9800 . ?
C11 H11C 0.9800 . ?
C18A H18C 0.9900 . ?
C18A H18D 0.9900 . ?
C18A C19A 1.51(3) . ?
C19A H19C 0.9900 . ?
C19A H19D 0.9900 . ?

loop_
_geom_torsion_atom_site_label_1
_geom_torsion_atom_site_label_2
_geom_torsion_atom_site_label_3
_geom_torsion_atom_site_label_4
_geom_torsion
_geom_torsion_site_symmetry_1
_geom_torsion_site_symmetry_2
_geom_torsion_site_symmetry_3
_geom_torsion_site_symmetry_4
_geom_torsion_publ_flag
In1 O2 C35 C30 -155.3(8) . . . . ?
In1 O2 C35 C36 28.7(16) . . . . ?
In1 O1 C1 C2 -19.9(18) . . . . ?
In1 O1 C1 C13 160.5(9) . . . . ?
In1 N1 C18 C19 21(2) . . . . ?
In1 N1 C3 C2 15.0(15) . . . . ?
In1 N1 C3 C4 -165.1(9) . . . . ?
In1 N1 C18A C19A -50(3) . . . . ?
In1 O3 C37 C39 73.5(18) . . . . ?
In1 O3 C37 C38 -163.1(11) . . . . ?
In1 O3 C37 C40 -42.9(17) . . . . ?
In1 N2 C20 C36 -20.3(16) . . . . ?
In1 N2 C20 C21 157.9(10) . . . . ?
In1 N2 C19 C18 57(2) . . . . ?
In1 N2 C19A C18A -18(3) . . . . ?
N1 C18 C19 N2 -50(3) . . . . ?
N1 C3 C4 C5 179.5(11) . . . . ?
N1 C18A C19A N2 43(4) . . . . ?
N2 C20 C36 C23 179.3(11) . . . . ?
N2 C20 C36 C35 4.3(19) . . . . ?
N2 C20 C21 C22 176.8(12) . . . . ?
C24 C29 C30 C31 -178.8(11) . . . . ?
C24 C29 C30 C35 3.5(17) . . . . ?
C24 C23 C36 C20 -178.8(10) . . . . ?
C24 C23 C36 C35 -3.4(15) . . . . ?
C6 C2 C1 O1 -179.1(11) . . . . ?
C6 C2 C1 C13 0.5(17) . . . . ?
C6 C2 C3 N1 -179.5(10) . . . . ?
C6 C2 C3 C4 0.5(12) . . . . ?
C6 C7 C12 C13 -3(2) . . . . ?
C6 C7 C8 C9 51(3) . . . . ?
C6 C7 C8 C10 -64.3(18) . . . . ?
C6 C7 C8 C11 -179.3(16) . . . . ?
C6 C5 C4 C3 0.4(13) . . . . ?
C29 C24 C23 C22 -178.6(12) . . . . ?
C29 C24 C23 C36 4.4(15) . . . . ?
C29 C24 C25 C26 -123.3(13) . . . . ?
C29 C24 C25 C28 -3.6(18) . . . . ?
C29 C24 C25 C27 119.5(14) . . . . ?
C29 C30 C31 C33 123.9(11) . . . . ?
C29 C30 C31 C32 2.2(16) . . . . ?
C29 C30 C31 C34 -114.4(13) . . . . ?
C29 C30 C35 O2 -178.0(10) . . . . ?
C29 C30 C35 C36 -1.9(15) . . . . ?
C2 C6 C7 C12 -0.3(16) . . . . ?
C2 C6 C7 C8 178.1(15) . . . . ?
C2 C6 C5 C4 0.0(13) . . . . ?
C2 C3 C4 C5 -0.5(13) . . . . ?
C22 C23 C36 C20 3.7(12) . . . . ?
C22 C23 C36 C35 179.1(10) . . . . ?
C18 N1 C3 C2 -161.5(14) . . . . ?
C18 N1 C3 C4 18.5(19) . . . . ?
C23 C24 C29 C30 -4.8(17) . . . . ?
C23 C24 C25 C26 58.9(15) . . . . ?
C23 C24 C25 C28 178.6(12) . . . . ?
C23 C24 C25 C27 -58.3(17) . . . . ?
C23 C22 C21 C20 6.6(14) . . . . ?
C23 C36 C35 O2 178.0(10) . . . . ?
C23 C36 C35 C30 2.0(15) . . . . ?
C31 C30 C35 O2 4.3(16) . . . . ?
C31 C30 C35 C36 -179.5(10) . . . . ?
C7 C6 C2 C1 1.3(16) . . . . ?
C7 C6 C2 C3 -180.0(10) . . . . ?
C7 C6 C5 C4 179.6(11) . . . . ?
C20 N2 C19 C18 -151.9(16) . . . . ?
C20 N2 C19A C18A 161(2) . . . . ?
C20 C36 C35 O2 -7.8(19) . . . . ?
C20 C36 C35 C30 176.3(10) . . . . ?
C1 C2 C3 N1 -0.8(18) . . . . ?
C1 C2 C3 C4 179.2(11) . . . . ?
C1 C13 C12 C7 4(2) . . . . ?
C1 C13 C14 C17 179.3(13) . . . . ?
C1 C13 C14 C15 55.9(18) . . . . ?
C1 C13 C14 C16 -64.2(17) . . . . ?
C5 C6 C2 C1 -179.1(11) . . . . ?
C5 C6 C2 C3 -0.3(12) . . . . ?
C5 C6 C7 C12 -179.9(12) . . . . ?
C5 C6 C7 C8 -2(2) . . . . ?
C36 C20 C21 C22 -4.7(15) . . . . ?
C35 C30 C31 C33 -58.5(14) . . . . ?
C35 C30 C31 C32 179.8(11) . . . . ?
C35 C30 C31 C34 63.2(15) . . . . ?
C3 N1 C18 C19 -162.2(16) . . . . ?
C3 N1 C18A C19A 148(2) . . . . ?
C3 C2 C1 O1 2.3(19) . . . . ?
C3 C2 C1 C13 -178.1(10) . . . . ?
C12 C13 C1 O1 176.6(12) . . . . ?
C12 C13 C1 C2 -3.0(17) . . . . ?
C12 C13 C14 C17 4(2) . . . . ?
C12 C13 C14 C15 -118.9(14) . . . . ?
C12 C13 C14 C16 121.0(14) . . . . ?
C12 C7 C8 C9 -130.5(18) . . . . ?
C12 C7 C8 C10 114.0(16) . . . . ?
C12 C7 C8 C11 -1(3) . . . . ?
C21 C22 C23 C24 176.2(12) . . . . ?
C21 C22 C23 C36 -6.6(14) . . . . ?
C21 C20 C36 C23 0.8(13) . . . . ?
C21 C20 C36 C35 -174.2(11) . . . . ?
C8 C7 C12 C13 178.9(17) . . . . ?
C14 C13 C1 O1 1.5(19) . . . . ?
C14 C13 C1 C2 -178.1(12) . . . . ?
C14 C13 C12 C7 179.4(14) . . . . ?
C25 C24 C29 C30 177.3(11) . . . . ?
C25 C24 C23 C22 -0.7(19) . . . . ?
C25 C24 C23 C36 -177.7(10) . . . . ?
C19 N2 C20 C36 -167.0(16) . . . . ?
C19 N2 C20 C21 11(2) . . . . ?
C18A N1 C3 C2 174.6(17) . . . . ?
C18A N1 C3 C4 -5(2) . . . . ?
C19A N2 C20 C36 160.1(19) . . . . ?
C19A N2 C20 C21 -22(2) . . . . ?

loop_
_twin_individual_id
_twin_individual_mass_fraction_refined
1 0.695(17)
2 0.305(17)

loop_
_smtbx_masks_void_nr
_smtbx_masks_void_average_x
_smtbx_masks_void_average_y
_smtbx_masks_void_average_z
_smtbx_masks_void_volume
_smtbx_masks_void_count_electrons
_smtbx_masks_void_content
1 -0.890 0.159 0.184 260.5 55.6 '0.8 DCM,0.5 hexane'
2 -0.195 0.341 0.816 260.5 58.5 '0.8 DCM,0.5 hexane'
3 -0.747 0.659 0.316 260.5 55.3 '0.8 DCM,0.5 hexane'
4 -0.128 0.841 0.684 260.5 55.2 '0.8 DCM,0.5 hexane'
